data_7003553
loop_
_publ_author_name
'Breunig, Hans J.'
'K\"onigsmann, Lucia'
'Lork, Enno'
'Nema, Mihai'
'Philipp, Nicky'
'Silvestru, Cristian'
'Soran, Albert'
'Varga, Richard A.'
'Wagner, Roxana'

_publ_section_title
;
 Hypervalent organobismuth(iii) carbonate, chalcogenides and halides
 with the pendant arm ligands 2-(Me2NCH2)C6H4 and 2,6-(Me2NCH2)2C6H3
;
_journal_issue 14
_journal_name_full 'Dalton Transactions'
_journal_page_first 1831
_journal_page_last 1842
_journal_paper_doi 10.1039/b717127g
_journal_year 2008
_chemical_formula_moiety 'C37 H48 Bi2 N4 O3'
_chemical_formula_sum 'C37 H48 Bi2 N4 O3'
_chemical_formula_weight 1014.75
_chemical_name_systematic
;
?
;
_space_group_IT_number 14
_symmetry_cell_setting monoclinic
_symmetry_space_group_name_Hall '-P 2ybc'
_symmetry_space_group_name_H-M 'P 1 21/c 1'
_atom_sites_solution_hydrogens geom
_atom_sites_solution_primary direct
_atom_sites_solution_secondary difmap
_audit_creation_method SHELXL-97
_cell_angle_alpha 90.00
_cell_angle_beta 106.916(7)
_cell_angle_gamma 90.00
_cell_formula_units_Z 4
_cell_length_a 17.063(7)
_cell_length_b 9.502(4)
_cell_length_c 24.891(10)
_cell_measurement_reflns_used 6351
_cell_measurement_temperature 297(2)
_cell_measurement_theta_max 25.37
_cell_measurement_theta_min 2.31
_cell_volume 3861(3)
_computing_cell_refinement 'Bruker SMART'
_computing_data_collection 'Bruker SMART'
_computing_data_reduction 'Bruker SAINT'
_computing_molecular_graphics 'Bruker SHELXTL'
_computing_publication_material 'Bruker SHELXTL'
_computing_structure_refinement 'Bruker SHELXTL'
_computing_structure_solution 'Bruker SHELXTL'
_diffrn_ambient_temperature 297(2)
_diffrn_measured_fraction_theta_full 0.999
_diffrn_measured_fraction_theta_max 0.999
_diffrn_measurement_device_type 'CCD area detector'
_diffrn_measurement_method 'phi and omega scans'
_diffrn_radiation_monochromator graphite
_diffrn_radiation_source 'fine-focus sealed tube'
_diffrn_radiation_type MoK\a
_diffrn_radiation_wavelength 0.71073
_diffrn_reflns_av_R_equivalents 0.0484
_diffrn_reflns_av_sigmaI/netI 0.0431
_diffrn_reflns_limit_h_max 20
_diffrn_reflns_limit_h_min -20
_diffrn_reflns_limit_k_max 11
_diffrn_reflns_limit_k_min -11
_diffrn_reflns_limit_l_max 29
_diffrn_reflns_limit_l_min -29
_diffrn_reflns_number 27069
_diffrn_reflns_theta_full 25.00
_diffrn_reflns_theta_max 25.00
_diffrn_reflns_theta_min 1.71
_exptl_absorpt_coefficient_mu 9.140
_exptl_absorpt_correction_T_max 0.214
_exptl_absorpt_correction_T_min 0.118
_exptl_absorpt_correction_type multi-scan
_exptl_absorpt_process_details 'Bruker, 2001.'
_exptl_crystal_colour colourless
_exptl_crystal_density_diffrn 1.746
_exptl_crystal_density_method 'not measured'
_exptl_crystal_description block
_exptl_crystal_F_000 1952
_exptl_crystal_size_max 0.25
_exptl_crystal_size_mid 0.21
_exptl_crystal_size_min 0.17
_refine_diff_density_max 1.416
_refine_diff_density_min -1.687
_refine_diff_density_rms 0.140
_refine_ls_extinction_method none
_refine_ls_goodness_of_fit_ref 1.229
_refine_ls_hydrogen_treatment constr
_refine_ls_matrix_type full
_refine_ls_number_parameters 424
_refine_ls_number_reflns 6802
_refine_ls_number_restraints 0
_refine_ls_restrained_S_all 1.229
_refine_ls_R_factor_all 0.0573
_refine_ls_R_factor_gt 0.0502
_refine_ls_shift/su_max 0.000
_refine_ls_shift/su_mean 0.000
_refine_ls_structure_factor_coef Fsqd
_refine_ls_weighting_details 'calc w=1/[\s^2^(Fo^2^)+(0.0258P)^2^+16.1683P] where P=(Fo^2^+2Fc^2^)/3'
_refine_ls_weighting_scheme calc
_refine_ls_wR_factor_gt 0.0945
_refine_ls_wR_factor_ref 0.0970
_reflns_number_gt 6184
_reflns_number_total 6802
_reflns_threshold_expression >2sigma(I)
_cod_data_source_file b717127g.txt
_cod_data_source_block 177rich
_cod_depositor_comments
;
The following automatic conversions were performed:
'_symmetry_cell_setting' value 'Monoclinic' changed to 'monoclinic'
according to '/home/saulius/struct/CIF-dictionaries/cif_core.dic'
dictionary named 'cif_core.dic' version 2.4.1 from 2010-06-29.

Automatic conversion script
Id: cif_fix_enum 1527 2010-12-29 10:47:43Z saulius 
;
_cod_original_sg_symbol_H-M 'P2(1)/c '
_cod_database_code 7003553

loop_
_symmetry_equiv_pos_as_xyz
'x, y, z'
'-x, y+1/2, -z+1/2'
'-x, -y, -z'
'x, -y-1/2, z-1/2'

loop_
_atom_site_label
_atom_site_type_symbol
_atom_site_fract_x
_atom_site_fract_y
_atom_site_fract_z
_atom_site_U_iso_or_equiv
_atom_site_adp_type
_atom_site_occupancy
_atom_site_symmetry_multiplicity
_atom_site_calc_flag
_atom_site_refinement_flags
_atom_site_disorder_assembly
_atom_site_disorder_group
Bi1 Bi 0.157152(19) 1.10517(3) 0.003648(13) 0.03486(10) Uani 1 1 d . . .
Bi2 Bi 0.27664(2) 0.79019(4) 0.181218(13) 0.04144(11) Uani 1 1 d . . .
C1 C 0.0825(5) 0.9077(9) -0.0272(3) 0.0352(19) Uani 1 1 d . . .
C2 C 0.0171(5) 0.9197(9) -0.0755(4) 0.040(2) Uani 1 1 d . . .
C3 C -0.0295(6) 0.8016(11) -0.0976(4) 0.054(3) Uani 1 1 d . . .
H3 H -0.0729 0.8098 -0.1303 0.064 Uiso 1 1 calc R . .
C4 C -0.0116(7) 0.6706(11) -0.0711(5) 0.062(3) Uani 1 1 d . . .
H4 H -0.0430 0.5921 -0.0860 0.074 Uiso 1 1 calc R . .
C5 C 0.0524(6) 0.6591(10) -0.0234(5) 0.055(3) Uani 1 1 d . . .
H5 H 0.0649 0.5726 -0.0055 0.066 Uiso 1 1 calc R . .
C6 C 0.0983(6) 0.7763(9) -0.0017(4) 0.047(2) Uani 1 1 d . . .
H6 H 0.1413 0.7672 0.0311 0.056 Uiso 1 1 calc R . .
C7 C -0.0061(5) 1.0614(10) -0.1033(4) 0.047(2) Uani 1 1 d . . .
H7A H -0.0375 1.0476 -0.1422 0.056 Uiso 1 1 calc R . .
H7B H -0.0405 1.1112 -0.0847 0.056 Uiso 1 1 calc R . .
C8 C 0.1063(6) 1.1023(11) -0.1428(4) 0.059(3) Uani 1 1 d . . .
H8A H 0.1201 1.0043 -0.1377 0.088 Uiso 1 1 calc R . .
H8B H 0.1553 1.1563 -0.1387 0.088 Uiso 1 1 calc R . .
H8C H 0.0695 1.1169 -0.1797 0.088 Uiso 1 1 calc R . .
C9 C 0.0474(7) 1.2986(10) -0.1083(4) 0.061(3) Uani 1 1 d . . .
H9A H 0.0968 1.3511 -0.1044 0.092 Uiso 1 1 calc R . .
H9B H 0.0224 1.3290 -0.0803 0.092 Uiso 1 1 calc R . .
H9C H 0.0102 1.3141 -0.1450 0.092 Uiso 1 1 calc R . .
C10 C 0.2631(5) 1.0272(9) -0.0262(3) 0.040(2) Uani 1 1 d . . .
C11 C 0.3305(6) 1.1174(10) -0.0233(4) 0.047(2) Uani 1 1 d . . .
C12 C 0.3954(6) 1.0659(13) -0.0409(4) 0.063(3) Uani 1 1 d . . .
H12 H 0.4396 1.1248 -0.0392 0.076 Uiso 1 1 calc R . .
C13 C 0.3964(7) 0.9316(14) -0.0608(5) 0.072(3) Uani 1 1 d . . .
H13 H 0.4410 0.9003 -0.0719 0.086 Uiso 1 1 calc R . .
C14 C 0.3316(7) 0.8438(11) -0.0642(5) 0.063(3) Uani 1 1 d . . .
H14 H 0.3313 0.7534 -0.0786 0.076 Uiso 1 1 calc R . .
C15 C 0.2658(6) 0.8901(10) -0.0461(4) 0.050(2) Uani 1 1 d . . .
H15 H 0.2229 0.8285 -0.0473 0.061 Uiso 1 1 calc R . .
C16 C 0.3287(6) 1.2683(11) -0.0044(4) 0.054(3) Uani 1 1 d . . .
H16A H 0.3182 1.2696 0.0318 0.065 Uiso 1 1 calc R . .
H16B H 0.3819 1.3108 0.0001 0.065 Uiso 1 1 calc R . .
C17 C 0.2527(8) 1.4831(14) -0.0187(7) 0.108(5) Uani 1 1 d . . .
H17A H 0.2525 1.4667 0.0193 0.163 Uiso 1 1 calc R . .
H17B H 0.2008 1.5217 -0.0398 0.163 Uiso 1 1 calc R . .
H17C H 0.2956 1.5483 -0.0190 0.163 Uiso 1 1 calc R . .
C18 C 0.2897(8) 1.3775(14) -0.0953(5) 0.089(4) Uani 1 1 d . . .
H18A H 0.2492 1.4361 -0.1200 0.133 Uiso 1 1 calc R . .
H18B H 0.2932 1.2897 -0.1135 0.133 Uiso 1 1 calc R . .
H18C H 0.3419 1.4239 -0.0859 0.133 Uiso 1 1 calc R . .
C19 C 0.1909(5) 0.8449(10) 0.2331(4) 0.044(2) Uani 1 1 d . . .
C20 C 0.1517(9) 0.7354(12) 0.2513(6) 0.091(5) Uani 1 1 d . . .
C21 C 0.0947(9) 0.7653(16) 0.2814(7) 0.113(6) Uani 1 1 d . . .
H21 H 0.0681 0.6918 0.2935 0.135 Uiso 1 1 calc R . .
C22 C 0.0787(8) 0.9001(16) 0.2926(5) 0.082(4) Uani 1 1 d . . .
H22 H 0.0429 0.9182 0.3137 0.098 Uiso 1 1 calc R . .
C23 C 0.1148(7) 1.0093(14) 0.2732(5) 0.073(3) Uani 1 1 d . . .
H23 H 0.1017 1.1017 0.2794 0.087 Uiso 1 1 calc R . .
C24 C 0.1712(6) 0.9814(12) 0.2442(4) 0.061(3) Uani 1 1 d . . .
H24 H 0.1966 1.0563 0.2319 0.073 Uiso 1 1 calc R . .
C28 C 0.3899(5) 0.8004(9) 0.2549(4) 0.040(2) Uani 1 1 d . . .
C29 C 0.4640(6) 0.7486(9) 0.2492(4) 0.045(2) Uani 1 1 d . . .
C30 C 0.5344(6) 0.7493(10) 0.2959(5) 0.056(3) Uani 1 1 d . . .
H30 H 0.5835 0.7148 0.2922 0.067 Uiso 1 1 calc R . .
C31 C 0.5313(7) 0.7999(11) 0.3466(4) 0.061(3) Uani 1 1 d . . .
H31 H 0.5780 0.7979 0.3773 0.073 Uiso 1 1 calc R . .
C32 C 0.4592(6) 0.8540(10) 0.3524(4) 0.053(3) Uani 1 1 d . . .
H32 H 0.4574 0.8883 0.3870 0.063 Uiso 1 1 calc R . .
C33 C 0.3911(6) 0.8571(9) 0.3080(3) 0.043(2) Uani 1 1 d . . .
H33 H 0.3437 0.8976 0.3123 0.051 Uiso 1 1 calc R . .
C34 C 0.4682(7) 0.6869(11) 0.1939(4) 0.061(3) Uani 1 1 d . . .
H34A H 0.5251 0.6773 0.1946 0.074 Uiso 1 1 calc R . .
H34B H 0.4438 0.5939 0.1891 0.074 Uiso 1 1 calc R . .
C35 C 0.4122(9) 0.6982(15) 0.0930(5) 0.096(4) Uani 1 1 d . . .
H35A H 0.4625 0.6547 0.0918 0.144 Uiso 1 1 calc R . .
H35B H 0.3942 0.7632 0.0624 0.144 Uiso 1 1 calc R . .
H35C H 0.3712 0.6272 0.0901 0.144 Uiso 1 1 calc R . .
C36 C 0.4695(8) 0.9081(13) 0.1459(5) 0.082(4) Uani 1 1 d . . .
H36A H 0.4737 0.9594 0.1799 0.123 Uiso 1 1 calc R . .
H36B H 0.4398 0.9633 0.1142 0.123 Uiso 1 1 calc R . .
H36C H 0.5234 0.8886 0.1431 0.123 Uiso 1 1 calc R . .
C37 C 0.2566(5) 1.0728(10) 0.1215(3) 0.041(2) Uani 1 1 d . . .
N1 N 0.0671(4) 1.1472(7) -0.1007(3) 0.0406(17) Uani 1 1 d . . .
N2 N 0.2665(5) 1.3510(9) -0.0440(4) 0.062(2) Uani 1 1 d . . .
N3 N 0.2386(5) 0.5526(8) 0.2294(4) 0.051(2) Uani 1 1 d . . .
N4 N 0.4259(5) 0.7747(9) 0.1468(4) 0.060(2) Uani 1 1 d . . .
O1 O 0.2084(4) 0.9854(6) 0.0857(2) 0.0447(15) Uani 1 1 d . . .
O2 O 0.2932(4) 1.0218(7) 0.1706(2) 0.0531(17) Uani 1 1 d . . .
O3 O 0.2667(4) 1.1968(7) 0.1091(3) 0.0604(19) Uani 1 1 d . . .
C27 C 0.2793(12) 0.533(2) 0.2864(7) 0.183(11) Uani 1 1 d . . .
H27A H 0.2651 0.6077 0.3078 0.274 Uiso 1 1 calc R . .
H27B H 0.3374 0.5333 0.2920 0.274 Uiso 1 1 calc R . .
H27C H 0.2633 0.4444 0.2986 0.274 Uiso 1 1 calc R . .
C25 C 0.1533(9) 0.5735(18) 0.2208(9) 0.145(8) Uani 1 1 d . . .
H25A H 0.1304 0.5011 0.2393 0.175 Uiso 1 1 calc R . .
H25B H 0.1236 0.5750 0.1811 0.175 Uiso 1 1 calc R . .
C26 C 0.2508(15) 0.4301(17) 0.2015(11) 0.204(13) Uani 1 1 d . . .
H26A H 0.3074 0.4028 0.2148 0.305 Uiso 1 1 calc R . .
H26B H 0.2364 0.4478 0.1619 0.305 Uiso 1 1 calc R . .
H26C H 0.2171 0.3559 0.2087 0.305 Uiso 1 1 calc R . .

loop_
_atom_site_aniso_label
_atom_site_aniso_U_11
_atom_site_aniso_U_22
_atom_site_aniso_U_33
_atom_site_aniso_U_23
_atom_site_aniso_U_13
_atom_site_aniso_U_12
Bi1 0.03940(19) 0.03043(18) 0.03225(17) 0.00085(13) 0.00649(13) -0.00066(14)
Bi2 0.0417(2) 0.0454(2) 0.03283(18) 0.00052(15) 0.00390(14) -0.00150(16)
C1 0.028(4) 0.035(5) 0.042(5) 0.001(4) 0.009(4) -0.001(4)
C2 0.039(5) 0.037(5) 0.047(5) -0.005(4) 0.018(4) -0.004(4)
C3 0.041(5) 0.061(7) 0.055(6) -0.015(5) 0.008(5) -0.009(5)
C4 0.059(7) 0.047(6) 0.081(8) -0.013(6) 0.025(6) -0.015(5)
C5 0.060(7) 0.038(5) 0.073(7) 0.001(5) 0.028(6) -0.004(5)
C6 0.052(6) 0.042(5) 0.048(5) 0.005(4) 0.016(5) -0.005(4)
C7 0.043(5) 0.054(6) 0.038(5) 0.003(4) 0.004(4) 0.003(4)
C8 0.063(7) 0.070(7) 0.041(5) 0.003(5) 0.010(5) -0.008(6)
C9 0.068(7) 0.050(6) 0.059(7) 0.007(5) 0.006(5) 0.006(5)
C10 0.039(5) 0.041(5) 0.038(5) 0.011(4) 0.008(4) 0.001(4)
C11 0.048(6) 0.051(6) 0.040(5) 0.013(4) 0.010(4) -0.004(5)
C12 0.045(6) 0.088(9) 0.063(7) 0.011(6) 0.026(5) -0.012(6)
C13 0.056(7) 0.088(9) 0.077(8) 0.014(7) 0.029(6) 0.018(7)
C14 0.070(7) 0.044(6) 0.087(8) 0.010(6) 0.041(6) 0.019(5)
C15 0.046(5) 0.047(6) 0.060(6) 0.011(5) 0.018(5) -0.002(5)
C16 0.047(6) 0.066(7) 0.049(6) -0.001(5) 0.013(5) -0.023(5)
C17 0.090(10) 0.068(9) 0.162(15) -0.029(10) 0.028(10) -0.005(8)
C18 0.097(10) 0.085(10) 0.071(8) 0.028(7) 0.005(7) -0.018(8)
C19 0.037(5) 0.049(6) 0.044(5) 0.000(4) 0.007(4) 0.003(4)
C20 0.122(12) 0.048(7) 0.131(12) 0.021(8) 0.083(10) 0.020(7)
C21 0.107(11) 0.093(11) 0.181(16) 0.050(11) 0.109(12) 0.030(9)
C22 0.074(8) 0.102(11) 0.078(9) -0.002(8) 0.037(7) 0.024(8)
C23 0.070(8) 0.078(9) 0.067(8) -0.022(7) 0.015(6) 0.010(7)
C24 0.061(7) 0.056(7) 0.061(7) -0.013(6) 0.010(5) -0.002(5)
C28 0.036(5) 0.043(5) 0.039(5) 0.008(4) 0.005(4) -0.003(4)
C29 0.050(6) 0.029(5) 0.054(6) 0.001(4) 0.010(5) -0.006(4)
C30 0.040(5) 0.049(6) 0.071(7) 0.015(5) 0.004(5) 0.001(4)
C31 0.059(7) 0.061(7) 0.047(6) 0.018(5) -0.009(5) -0.006(5)
C32 0.058(6) 0.055(6) 0.038(5) -0.005(5) 0.002(5) -0.014(5)
C33 0.049(5) 0.048(5) 0.028(4) 0.005(4) 0.007(4) 0.008(4)
C34 0.061(7) 0.056(7) 0.071(7) -0.003(6) 0.026(6) 0.007(5)
C35 0.135(12) 0.099(11) 0.060(8) -0.020(7) 0.039(8) -0.005(9)
C36 0.107(10) 0.074(9) 0.076(8) 0.006(7) 0.045(8) -0.012(8)
C37 0.040(5) 0.055(6) 0.028(5) 0.014(4) 0.006(4) 0.009(4)
N1 0.043(4) 0.038(4) 0.041(4) 0.002(3) 0.012(3) 0.001(3)
N2 0.061(6) 0.048(5) 0.072(6) -0.004(5) 0.010(5) -0.008(4)
N3 0.038(4) 0.044(5) 0.069(6) 0.000(4) 0.012(4) 0.004(4)
N4 0.071(6) 0.055(5) 0.059(5) 0.000(4) 0.025(5) 0.001(5)
O1 0.058(4) 0.041(4) 0.029(3) 0.004(3) 0.002(3) -0.004(3)
O2 0.067(4) 0.056(4) 0.035(3) 0.006(3) 0.013(3) -0.015(3)
O3 0.078(5) 0.047(4) 0.045(4) 0.013(3) 0.002(3) -0.017(4)
C27 0.20(2) 0.19(2) 0.108(14) 0.066(14) -0.031(13) -0.123(17)
C25 0.070(10) 0.132(15) 0.22(2) 0.086(15) 0.025(11) -0.011(10)
C26 0.33(3) 0.068(11) 0.33(3) 0.002(15) 0.28(3) 0.007(15)

loop_
_atom_type_symbol
_atom_type_description
_atom_type_scat_dispersion_real
_atom_type_scat_dispersion_imag
_atom_type_scat_source
C C 0.0033 0.0016 'International Tables Vol C Tables 4.2.6.8 and 6.1.1.4'
H H 0.0000 0.0000 'International Tables Vol C Tables 4.2.6.8 and 6.1.1.4'
N N 0.0061 0.0033 'International Tables Vol C Tables 4.2.6.8 and 6.1.1.4'
O O 0.0106 0.0060 'International Tables Vol C Tables 4.2.6.8 and 6.1.1.4'
Bi Bi -4.1077 10.2566 'International Tables Vol C Tables 4.2.6.8 and 6.1.1.4'

loop_
_geom_angle_atom_site_label_1
_geom_angle_atom_site_label_2
_geom_angle_atom_site_label_3
_geom_angle
_geom_angle_site_symmetry_1
_geom_angle_site_symmetry_3
_geom_angle_publ_flag
C10 Bi1 C1 92.3(3) . . ?
C10 Bi1 O1 89.7(3) . . ?
C1 Bi1 O1 85.5(3) . . ?
C10 Bi1 N1 91.1(3) . . ?
C1 Bi1 N1 71.5(3) . . ?
O1 Bi1 N1 157.0(2) . . ?
O2 Bi2 C28 86.9(3) . . ?
O2 Bi2 C19 88.1(3) . . ?
C28 Bi2 C19 94.0(3) . . ?
O2 Bi2 N3 156.9(2) . . ?
C28 Bi2 N3 86.3(3) . . ?
C19 Bi2 N3 70.4(3) . . ?
C2 C1 C6 118.0(8) . . ?
C2 C1 Bi1 117.1(6) . . ?
C6 C1 Bi1 124.9(6) . . ?
C1 C2 C3 120.0(8) . . ?
C1 C2 C7 120.4(8) . . ?
C3 C2 C7 119.5(8) . . ?
C2 C3 C4 120.6(9) . . ?
C2 C3 H3 119.7 . . ?
C4 C3 H3 119.7 . . ?
C5 C4 C3 119.4(9) . . ?
C5 C4 H4 120.3 . . ?
C3 C4 H4 120.3 . . ?
C4 C5 C6 119.7(10) . . ?
C4 C5 H5 120.1 . . ?
C6 C5 H5 120.1 . . ?
C5 C6 C1 122.3(9) . . ?
C5 C6 H6 118.8 . . ?
C1 C6 H6 118.8 . . ?
N1 C7 C2 111.4(7) . . ?
N1 C7 H7A 109.3 . . ?
C2 C7 H7A 109.3 . . ?
N1 C7 H7B 109.3 . . ?
C2 C7 H7B 109.3 . . ?
H7A C7 H7B 108.0 . . ?
N1 C8 H8A 109.5 . . ?
N1 C8 H8B 109.5 . . ?
H8A C8 H8B 109.5 . . ?
N1 C8 H8C 109.5 . . ?
H8A C8 H8C 109.5 . . ?
H8B C8 H8C 109.5 . . ?
N1 C9 H9A 109.5 . . ?
N1 C9 H9B 109.5 . . ?
H9A C9 H9B 109.5 . . ?
N1 C9 H9C 109.5 . . ?
H9A C9 H9C 109.5 . . ?
H9B C9 H9C 109.5 . . ?
C15 C10 C11 118.0(8) . . ?
C15 C10 Bi1 122.1(6) . . ?
C11 C10 Bi1 119.8(7) . . ?
C12 C11 C10 118.6(9) . . ?
C12 C11 C16 121.4(9) . . ?
C10 C11 C16 119.9(8) . . ?
C13 C12 C11 122.3(10) . . ?
C13 C12 H12 118.8 . . ?
C11 C12 H12 118.8 . . ?
C14 C13 C12 119.7(10) . . ?
C14 C13 H13 120.1 . . ?
C12 C13 H13 120.1 . . ?
C13 C14 C15 119.9(10) . . ?
C13 C14 H14 120.0 . . ?
C15 C14 H14 120.0 . . ?
C14 C15 C10 121.3(9) . . ?
C14 C15 H15 119.3 . . ?
C10 C15 H15 119.3 . . ?
N2 C16 C11 112.3(8) . . ?
N2 C16 H16A 109.1 . . ?
C11 C16 H16A 109.1 . . ?
N2 C16 H16B 109.1 . . ?
C11 C16 H16B 109.1 . . ?
H16A C16 H16B 107.9 . . ?
N2 C17 H17A 109.5 . . ?
N2 C17 H17B 109.5 . . ?
H17A C17 H17B 109.5 . . ?
N2 C17 H17C 109.5 . . ?
H17A C17 H17C 109.5 . . ?
H17B C17 H17C 109.5 . . ?
N2 C18 H18A 109.5 . . ?
N2 C18 H18B 109.5 . . ?
H18A C18 H18B 109.5 . . ?
N2 C18 H18C 109.5 . . ?
H18A C18 H18C 109.5 . . ?
H18B C18 H18C 109.5 . . ?
C20 C19 C24 118.0(9) . . ?
C20 C19 Bi2 117.8(7) . . ?
C24 C19 Bi2 124.1(8) . . ?
C19 C20 C21 119.6(11) . . ?
C19 C20 C25 117.2(11) . . ?
C21 C20 C25 120.9(12) . . ?
C22 C21 C20 120.6(12) . . ?
C22 C21 H21 119.7 . . ?
C20 C21 H21 119.7 . . ?
C21 C22 C23 120.4(12) . . ?
C21 C22 H22 119.8 . . ?
C23 C22 H22 119.8 . . ?
C22 C23 C24 119.5(12) . . ?
C22 C23 H23 120.2 . . ?
C24 C23 H23 120.2 . . ?
C23 C24 C19 121.9(11) . . ?
C23 C24 H24 119.1 . . ?
C19 C24 H24 119.1 . . ?
C29 C28 C33 117.3(8) . . ?
C29 C28 Bi2 119.2(6) . . ?
C33 C28 Bi2 123.5(6) . . ?
C28 C29 C30 119.5(9) . . ?
C28 C29 C34 120.7(8) . . ?
C30 C29 C34 119.8(9) . . ?
C31 C30 C29 120.8(10) . . ?
C31 C30 H30 119.6 . . ?
C29 C30 H30 119.6 . . ?
C30 C31 C32 120.2(9) . . ?
C30 C31 H31 119.9 . . ?
C32 C31 H31 119.9 . . ?
C33 C32 C31 120.2(9) . . ?
C33 C32 H32 119.9 . . ?
C31 C32 H32 119.9 . . ?
C32 C33 C28 121.9(9) . . ?
C32 C33 H33 119.1 . . ?
C28 C33 H33 119.1 . . ?
N4 C34 C29 111.5(8) . . ?
N4 C34 H34A 109.3 . . ?
C29 C34 H34A 109.3 . . ?
N4 C34 H34B 109.3 . . ?
C29 C34 H34B 109.3 . . ?
H34A C34 H34B 108.0 . . ?
N4 C35 H35A 109.5 . . ?
N4 C35 H35B 109.5 . . ?
H35A C35 H35B 109.5 . . ?
N4 C35 H35C 109.5 . . ?
H35A C35 H35C 109.5 . . ?
H35B C35 H35C 109.5 . . ?
N4 C36 H36A 109.5 . . ?
N4 C36 H36B 109.5 . . ?
H36A C36 H36B 109.5 . . ?
N4 C36 H36C 109.5 . . ?
H36A C36 H36C 109.5 . . ?
H36B C36 H36C 109.5 . . ?
O3 C37 O2 121.8(9) . . ?
O3 C37 O1 122.3(7) . . ?
O2 C37 O1 115.9(8) . . ?
C8 N1 C9 109.1(8) . . ?
C8 N1 C7 111.5(7) . . ?
C9 N1 C7 111.9(7) . . ?
C8 N1 Bi1 113.9(5) . . ?
C9 N1 Bi1 108.6(5) . . ?
C7 N1 Bi1 101.7(5) . . ?
C16 N2 C17 110.7(10) . . ?
C16 N2 C18 110.8(9) . . ?
C17 N2 C18 110.4(10) . . ?
C27 N3 C26 106.8(15) . . ?
C27 N3 C25 110.8(14) . . ?
C26 N3 C25 109.6(14) . . ?
C27 N3 Bi2 116.5(8) . . ?
C26 N3 Bi2 112.4(8) . . ?
C25 N3 Bi2 100.5(7) . . ?
C34 N4 C36 111.8(9) . . ?
C34 N4 C35 111.0(9) . . ?
C36 N4 C35 110.9(9) . . ?
C37 O1 Bi1 107.0(5) . . ?
C37 O2 Bi2 115.9(6) . . ?
N3 C27 H27A 109.5 . . ?
N3 C27 H27B 109.5 . . ?
H27A C27 H27B 109.5 . . ?
N3 C27 H27C 109.5 . . ?
H27A C27 H27C 109.5 . . ?
H27B C27 H27C 109.5 . . ?
N3 C25 C20 101.8(12) . . ?
N3 C25 H25A 111.4 . . ?
C20 C25 H25A 111.4 . . ?
N3 C25 H25B 111.4 . . ?
C20 C25 H25B 111.4 . . ?
H25A C25 H25B 109.3 . . ?
N3 C26 H26A 109.5 . . ?
N3 C26 H26B 109.5 . . ?
H26A C26 H26B 109.5 . . ?
N3 C26 H26C 109.5 . . ?
H26A C26 H26C 109.5 . . ?
H26B C26 H26C 109.5 . . ?

loop_
_geom_bond_atom_site_label_1
_geom_bond_atom_site_label_2
_geom_bond_distance
_geom_bond_site_symmetry_2
_geom_bond_publ_flag
Bi1 C10 2.269(9) . ?
Bi1 C1 2.272(8) . ?
Bi1 O1 2.280(5) . ?
Bi1 N1 2.635(7) . ?
Bi2 O2 2.245(6) . ?
Bi2 C28 2.247(8) . ?
Bi2 C19 2.274(9) . ?
Bi2 N3 2.722(8) . ?
C1 C2 1.387(11) . ?
C1 C6 1.391(12) . ?
C2 C3 1.393(12) . ?
C2 C7 1.513(12) . ?
C3 C4 1.400(14) . ?
C3 H3 0.9300 . ?
C4 C5 1.365(14) . ?
C4 H4 0.9300 . ?
C5 C6 1.377(13) . ?
C5 H5 0.9300 . ?
C6 H6 0.9300 . ?
C7 N1 1.478(11) . ?
C7 H7A 0.9700 . ?
C7 H7B 0.9700 . ?
C8 N1 1.462(12) . ?
C8 H8A 0.9600 . ?
C8 H8B 0.9600 . ?
C8 H8C 0.9600 . ?
C9 N1 1.477(11) . ?
C9 H9A 0.9600 . ?
C9 H9B 0.9600 . ?
C9 H9C 0.9600 . ?
C10 C15 1.400(13) . ?
C10 C11 1.420(12) . ?
C11 C12 1.393(14) . ?
C11 C16 1.512(14) . ?
C12 C13 1.370(16) . ?
C12 H12 0.9300 . ?
C13 C14 1.369(15) . ?
C13 H13 0.9300 . ?
C14 C15 1.396(13) . ?
C14 H14 0.9300 . ?
C15 H15 0.9300 . ?
C16 N2 1.450(12) . ?
C16 H16A 0.9700 . ?
C16 H16B 0.9700 . ?
C17 N2 1.453(15) . ?
C17 H17A 0.9600 . ?
C17 H17B 0.9600 . ?
C17 H17C 0.9600 . ?
C18 N2 1.464(14) . ?
C18 H18A 0.9600 . ?
C18 H18B 0.9600 . ?
C18 H18C 0.9600 . ?
C19 C20 1.382(14) . ?
C19 C24 1.388(14) . ?
C20 C21 1.419(16) . ?
C20 C25 1.72(2) . ?
C21 C22 1.356(18) . ?
C21 H21 0.9300 . ?
C22 C23 1.365(17) . ?
C22 H22 0.9300 . ?
C23 C24 1.386(15) . ?
C23 H23 0.9300 . ?
C24 H24 0.9300 . ?
C28 C29 1.401(12) . ?
C28 C33 1.421(12) . ?
C29 C30 1.408(13) . ?
C29 C34 1.517(13) . ?
C30 C31 1.366(14) . ?
C30 H30 0.9300 . ?
C31 C32 1.379(14) . ?
C31 H31 0.9300 . ?
C32 C33 1.351(12) . ?
C32 H32 0.9300 . ?
C33 H33 0.9300 . ?
C34 N4 1.448(13) . ?
C34 H34A 0.9700 . ?
C34 H34B 0.9700 . ?
C35 N4 1.481(13) . ?
C35 H35A 0.9600 . ?
C35 H35B 0.9600 . ?
C35 H35C 0.9600 . ?
C36 N4 1.473(13) . ?
C36 H36A 0.9600 . ?
C36 H36B 0.9600 . ?
C36 H36C 0.9600 . ?
C37 O3 1.243(10) . ?
C37 O2 1.293(9) . ?
C37 O1 1.317(10) . ?
N3 C27 1.400(16) . ?
N3 C26 1.401(17) . ?
N3 C25 1.422(16) . ?
C27 H27A 0.9600 . ?
C27 H27B 0.9600 . ?
C27 H27C 0.9600 . ?
C25 H25A 0.9700 . ?
C25 H25B 0.9700 . ?
C26 H26A 0.9600 . ?
C26 H26B 0.9600 . ?
C26 H26C 0.9600 . ?

loop_
_geom_torsion_atom_site_label_1
_geom_torsion_atom_site_label_2
_geom_torsion_atom_site_label_3
_geom_torsion_atom_site_label_4
_geom_torsion
_geom_torsion_site_symmetry_1
_geom_torsion_site_symmetry_2
_geom_torsion_site_symmetry_3
_geom_torsion_site_symmetry_4
_geom_torsion_publ_flag
C10 Bi1 C1 C2 -105.8(6) . . . . ?
O1 Bi1 C1 C2 164.6(6) . . . . ?
N1 Bi1 C1 C2 -15.5(6) . . . . ?
C10 Bi1 C1 C6 73.4(8) . . . . ?
O1 Bi1 C1 C6 -16.1(7) . . . . ?
N1 Bi1 C1 C6 163.8(8) . . . . ?
C6 C1 C2 C3 -1.3(13) . . . . ?
Bi1 C1 C2 C3 178.0(7) . . . . ?
C6 C1 C2 C7 176.5(8) . . . . ?
Bi1 C1 C2 C7 -4.2(10) . . . . ?
C1 C2 C3 C4 0.8(14) . . . . ?
C7 C2 C3 C4 -176.9(9) . . . . ?
C2 C3 C4 C5 -0.3(15) . . . . ?
C3 C4 C5 C6 0.2(15) . . . . ?
C4 C5 C6 C1 -0.7(15) . . . . ?
C2 C1 C6 C5 1.3(14) . . . . ?
Bi1 C1 C6 C5 -178.0(7) . . . . ?
C1 C2 C7 N1 37.7(11) . . . . ?
C3 C2 C7 N1 -144.6(8) . . . . ?
C1 Bi1 C10 C15 -8.3(7) . . . . ?
O1 Bi1 C10 C15 77.2(7) . . . . ?
N1 Bi1 C10 C15 -79.9(7) . . . . ?
C1 Bi1 C10 C11 173.5(7) . . . . ?
O1 Bi1 C10 C11 -101.0(7) . . . . ?
N1 Bi1 C10 C11 102.0(7) . . . . ?
C15 C10 C11 C12 0.6(13) . . . . ?
Bi1 C10 C11 C12 178.8(7) . . . . ?
C15 C10 C11 C16 177.4(8) . . . . ?
Bi1 C10 C11 C16 -4.4(11) . . . . ?
C10 C11 C12 C13 0.0(15) . . . . ?
C16 C11 C12 C13 -176.8(10) . . . . ?
C11 C12 C13 C14 0.6(18) . . . . ?
C12 C13 C14 C15 -1.7(17) . . . . ?
C13 C14 C15 C10 2.3(16) . . . . ?
C11 C10 C15 C14 -1.7(14) . . . . ?
Bi1 C10 C15 C14 -179.9(7) . . . . ?
C12 C11 C16 N2 110.0(10) . . . . ?
C10 C11 C16 N2 -66.7(11) . . . . ?
O2 Bi2 C19 C20 175.7(9) . . . . ?
C28 Bi2 C19 C20 -97.5(10) . . . . ?
N3 Bi2 C19 C20 -12.9(9) . . . . ?
O2 Bi2 C19 C24 0.4(8) . . . . ?
C28 Bi2 C19 C24 87.1(8) . . . . ?
N3 Bi2 C19 C24 171.7(9) . . . . ?
C24 C19 C20 C21 -1(2) . . . . ?
Bi2 C19 C20 C21 -176.9(12) . . . . ?
C24 C19 C20 C25 161.7(11) . . . . ?
Bi2 C19 C20 C25 -13.9(16) . . . . ?
C19 C20 C21 C22 0(3) . . . . ?
C25 C20 C21 C22 -162.7(15) . . . . ?
C20 C21 C22 C23 3(2) . . . . ?
C21 C22 C23 C24 -3(2) . . . . ?
C22 C23 C24 C19 1.5(17) . . . . ?
C20 C19 C24 C23 0.7(16) . . . . ?
Bi2 C19 C24 C23 176.1(8) . . . . ?
O2 Bi2 C28 C29 -104.0(7) . . . . ?
C19 Bi2 C28 C29 168.2(7) . . . . ?
N3 Bi2 C28 C29 98.1(7) . . . . ?
O2 Bi2 C28 C33 76.0(7) . . . . ?
C19 Bi2 C28 C33 -11.8(8) . . . . ?
N3 Bi2 C28 C33 -81.9(7) . . . . ?
C33 C28 C29 C30 2.7(13) . . . . ?
Bi2 C28 C29 C30 -177.3(6) . . . . ?
C33 C28 C29 C34 -179.7(8) . . . . ?
Bi2 C28 C29 C34 0.3(11) . . . . ?
C28 C29 C30 C31 -0.1(14) . . . . ?
C34 C29 C30 C31 -177.8(9) . . . . ?
C29 C30 C31 C32 -1.3(15) . . . . ?
C30 C31 C32 C33 0.0(15) . . . . ?
C31 C32 C33 C28 2.7(15) . . . . ?
C29 C28 C33 C32 -4.1(13) . . . . ?
Bi2 C28 C33 C32 176.0(7) . . . . ?
C28 C29 C34 N4 45.6(12) . . . . ?
C30 C29 C34 N4 -136.8(9) . . . . ?
C2 C7 N1 C8 78.0(9) . . . . ?
C2 C7 N1 C9 -159.5(8) . . . . ?
C2 C7 N1 Bi1 -43.7(8) . . . . ?
C10 Bi1 N1 C8 3.9(6) . . . . ?
C1 Bi1 N1 C8 -88.3(6) . . . . ?
O1 Bi1 N1 C8 -88.1(8) . . . . ?
C10 Bi1 N1 C9 -117.9(6) . . . . ?
C1 Bi1 N1 C9 150.0(6) . . . . ?
O1 Bi1 N1 C9 150.2(6) . . . . ?
C10 Bi1 N1 C7 123.9(5) . . . . ?
C1 Bi1 N1 C7 31.8(5) . . . . ?
O1 Bi1 N1 C7 32.0(9) . . . . ?
C11 C16 N2 C17 166.0(9) . . . . ?
C11 C16 N2 C18 -71.2(11) . . . . ?
O2 Bi2 N3 C27 -54.9(15) . . . . ?
C28 Bi2 N3 C27 18.2(13) . . . . ?
C19 Bi2 N3 C27 -77.4(13) . . . . ?
O2 Bi2 N3 C26 -178.7(13) . . . . ?
C28 Bi2 N3 C26 -105.6(13) . . . . ?
C19 Bi2 N3 C26 158.8(14) . . . . ?
O2 Bi2 N3 C25 64.9(12) . . . . ?
C28 Bi2 N3 C25 138.0(10) . . . . ?
C19 Bi2 N3 C25 42.4(10) . . . . ?
C29 C34 N4 C36 69.8(11) . . . . ?
C29 C34 N4 C35 -165.8(9) . . . . ?
O3 C37 O1 Bi1 1.5(10) . . . . ?
O2 C37 O1 Bi1 -178.4(6) . . . . ?
C10 Bi1 O1 C37 91.7(6) . . . . ?
C1 Bi1 O1 C37 -175.9(6) . . . . ?
N1 Bi1 O1 C37 -176.1(6) . . . . ?
O3 C37 O2 Bi2 -173.9(7) . . . . ?
O1 C37 O2 Bi2 5.9(10) . . . . ?
C28 Bi2 O2 C37 159.7(6) . . . . ?
C19 Bi2 O2 C37 -106.2(6) . . . . ?
N3 Bi2 O2 C37 -127.3(7) . . . . ?
C27 N3 C25 C20 68.6(14) . . . . ?
C26 N3 C25 C20 -173.8(12) . . . . ?
Bi2 N3 C25 C20 -55.2(11) . . . . ?
C19 C20 C25 N3 54.0(16) . . . . ?
C21 C20 C25 N3 -143.2(14) . . . . ?
